data_2207086
loop_
_publ_author_name
'T. Ravishankar'
'K. Chinnakali'
'N. Arumugam'
'P. C. Srinivasan'
'Anwar Usman'
'Hoong-Kun Fun'

_publ_section_title
;
 2-(2-Acetamido-5-methylbenzoyl)-1<i>H-</i>indole
;
_journal_coeditor_code WN6372
_journal_issue 10
_journal_name_full 'Acta Crystallographica Section E'
_journal_page_first o3291
_journal_page_last o3293
_journal_paper_doi 10.1107/S160053680502893X
_journal_volume 61
_journal_year 2005
_chemical_formula_iupac 'C18 H16 N2 O2'
_chemical_formula_moiety 'C18 H16 N2 O2'
_chemical_formula_sum 'C18 H16 N2 O2'
_chemical_formula_weight 292.33
_chemical_name_systematic
;
2-(2-Acetamido-5-methylbenzoyl)indole
;
_space_group_IT_number 15
_symmetry_cell_setting monoclinic
_symmetry_space_group_name_Hall '-C 2yc'
_symmetry_space_group_name_H-M 'C 1 2/c 1'
_atom_sites_solution_hydrogens geom
_atom_sites_solution_primary direct
_atom_sites_solution_secondary difmap
_audit_creation_method SHELXL-97
_cell_angle_alpha 90.00
_cell_angle_beta 107.0500(10)
_cell_angle_gamma 90.00
_cell_formula_units_Z 8
_cell_length_a 21.8765(12)
_cell_length_b 14.3774(8)
_cell_length_c 11.7603(7)
_cell_measurement_reflns_used 2509
_cell_measurement_temperature 293(2)
_cell_measurement_theta_max 28.30
_cell_measurement_theta_min 2.28
_cell_volume 3536.4(3)
_computing_cell_refinement 'SAINT (Siemens, 1996)'
_computing_data_collection 'SMART (Siemens, 1996)'
_computing_data_reduction SAINT
_computing_molecular_graphics SHELXTL
_computing_publication_material 'SHELXTL and PLATON (Spek, 2003)'
_computing_structure_refinement SHELXTL
_computing_structure_solution 'SHELXTL (Sheldrick, 1997)'
_diffrn_ambient_temperature 293(2)
_diffrn_detector_area_resol_mean 8.33
_diffrn_measured_fraction_theta_full 0.999
_diffrn_measured_fraction_theta_max 0.999
_diffrn_measurement_device_type 'Siemens SMART CCD area-detector'
_diffrn_measurement_method \w
_diffrn_radiation_monochromator graphite
_diffrn_radiation_source 'fine-focus sealed tube'
_diffrn_radiation_type MoK\a
_diffrn_radiation_wavelength 0.71073
_diffrn_reflns_av_R_equivalents 0.0412
_diffrn_reflns_av_sigmaI/netI 0.0573
_diffrn_reflns_limit_h_max 26
_diffrn_reflns_limit_h_min -26
_diffrn_reflns_limit_k_max 9
_diffrn_reflns_limit_k_min -17
_diffrn_reflns_limit_l_max 13
_diffrn_reflns_limit_l_min -13
_diffrn_reflns_number 8691
_diffrn_reflns_theta_full 25.00
_diffrn_reflns_theta_max 25.00
_diffrn_reflns_theta_min 2.28
_diffrn_standards_number 0
_exptl_absorpt_coefficient_mu 0.073
_exptl_absorpt_correction_type none
_exptl_crystal_colour colourless
_exptl_crystal_density_diffrn 1.098
_exptl_crystal_density_method 'not measured'
_exptl_crystal_description Block
_exptl_crystal_F_000 1232
_exptl_crystal_size_max 0.36
_exptl_crystal_size_mid 0.20
_exptl_crystal_size_min 0.10
_refine_diff_density_max 0.272
_refine_diff_density_min -0.250
_refine_ls_extinction_method none
_refine_ls_goodness_of_fit_ref 1.093
_refine_ls_hydrogen_treatment constr
_refine_ls_matrix_type full
_refine_ls_number_parameters 201
_refine_ls_number_reflns 3108
_refine_ls_number_restraints 0
_refine_ls_restrained_S_all 1.093
_refine_ls_R_factor_all 0.1088
_refine_ls_R_factor_gt 0.0766
_refine_ls_shift/su_max 0.001
_refine_ls_shift/su_mean 0.000
_refine_ls_structure_factor_coef Fsqd
_refine_ls_weighting_details 'calc w = 1/[\s^2^(Fo^2^)+(0.1234P)^2^+0.2753P] where P = (Fo^2^+2Fc^2^)/3'
_refine_ls_weighting_scheme calc
_refine_ls_wR_factor_gt 0.2021
_refine_ls_wR_factor_ref 0.2164
_reflns_number_gt 2067
_reflns_number_total 3108
_reflns_threshold_expression I>2\s(I)
_cod_data_source_file wn6372.cif
_cod_data_source_block I
_cod_original_sg_symbol_H-M 'C 2/c'
_cod_database_code 2207086
_cod_database_fobs_code 2207086

loop_
_symmetry_equiv_pos_as_xyz
'x, y, z'
'-x, y, -z+1/2'
'x+1/2, y+1/2, z'
'-x+1/2, y+1/2, -z+1/2'
'-x, -y, -z'
'x, -y, z-1/2'
'-x+1/2, -y+1/2, -z'
'x+1/2, -y+1/2, z-1/2'

loop_
_atom_site_label
_atom_site_fract_x
_atom_site_fract_y
_atom_site_fract_z
_atom_site_U_iso_or_equiv
_atom_site_adp_type
_atom_site_calc_flag
_atom_site_refinement_flags
_atom_site_occupancy
_atom_site_type_symbol
O1 0.24259(12) -0.00154(16) 0.3462(2) 0.0524(7) Uani d . 1 O
O2 0.34245(13) 0.28941(17) 0.2779(2) 0.0543(7) Uani d . 1 O
N1 0.14819(12) -0.08089(17) 0.4111(2) 0.0356(7) Uani d . 1 N
H1N 0.1565 -0.1067 0.3514 0.043 Uiso calc R 1 H
N2 0.30328(13) 0.15428(19) 0.3295(2) 0.0422(7) Uani d . 1 N
H2N 0.2858 0.1028 0.2995 0.051 Uiso calc R 1 H
C1 0.18169(14) -0.0079(2) 0.4763(2) 0.0304(7) Uani d . 1 C
C2 0.15435(15) 0.0146(2) 0.5644(3) 0.0346(8) Uani d . 1 C
H2 0.1674 0.0619 0.6203 0.042 Uiso calc R 1 H
C3 0.10267(15) -0.0478(2) 0.5542(3) 0.0356(8) Uani d . 1 C
C4 0.05740(17) -0.0600(3) 0.6168(3) 0.0506(10) Uani d . 1 C
H4 0.0581 -0.0225 0.6817 0.061 Uiso calc R 1 H
C5 0.01238(17) -0.1282(3) 0.5803(4) 0.0607(11) Uani d . 1 C
H5 -0.0174 -0.1374 0.6216 0.073 Uiso calc R 1 H
C6 0.01010(17) -0.1845(3) 0.4820(4) 0.0596(11) Uani d . 1 C
H6 -0.0215 -0.2297 0.4591 0.072 Uiso calc R 1 H
C7 0.05319(16) -0.1745(3) 0.4189(3) 0.0477(9) Uani d . 1 C
H7 0.0515 -0.2120 0.3536 0.057 Uiso calc R 1 H
C8 0.09963(14) -0.1060(2) 0.4564(3) 0.0354(8) Uani d . 1 C
C9 0.23494(15) 0.0302(2) 0.4387(3) 0.0337(7) Uani d . 1 C
C10 0.27804(14) 0.1041(2) 0.5082(3) 0.0309(7) Uani d . 1 C
C11 0.28902(15) 0.1123(2) 0.6301(3) 0.0375(8) Uani d . 1 C
H11 0.2698 0.0696 0.6682 0.045 Uiso calc R 1 H
C12 0.32714(15) 0.1807(2) 0.6976(3) 0.0397(8) Uani d . 1 C
C13 0.35524(16) 0.2434(3) 0.6376(3) 0.0455(9) Uani d . 1 C
H13 0.3802 0.2916 0.6798 0.055 Uiso calc R 1 H
C14 0.34708(16) 0.2359(2) 0.5181(3) 0.0404(8) Uani d . 1 C
H14 0.3668 0.2787 0.4810 0.049 Uiso calc R 1 H
C15 0.31024(14) 0.1661(2) 0.4515(3) 0.0328(7) Uani d . 1 C
C16 0.3385(2) 0.1880(3) 0.8305(3) 0.0684(13) Uani d . 1 C
H16A 0.3153 0.1397 0.8562 0.103 Uiso calc R 1 H
H16B 0.3240 0.2476 0.8492 0.103 Uiso calc R 1 H
H16C 0.3833 0.1815 0.8705 0.103 Uiso calc R 1 H
C17 0.31985(16) 0.2116(2) 0.2520(3) 0.0401(8) Uani d . 1 C
C18 0.3090(2) 0.1711(3) 0.1300(3) 0.0627(12) Uani d . 1 C
H18A 0.3190 0.2168 0.0787 0.094 Uiso calc R 1 H
H18B 0.2650 0.1529 0.0987 0.094 Uiso calc R 1 H
H18C 0.3359 0.1176 0.1347 0.094 Uiso calc R 1 H

loop_
_atom_site_aniso_label
_atom_site_aniso_U_11
_atom_site_aniso_U_22
_atom_site_aniso_U_33
_atom_site_aniso_U_12
_atom_site_aniso_U_13
_atom_site_aniso_U_23
O1 0.0813(18) 0.0481(16) 0.0425(14) -0.0239(13) 0.0408(13) -0.0165(11)
O2 0.0867(19) 0.0450(16) 0.0373(14) -0.0184(14) 0.0277(13) -0.0002(11)
N1 0.0461(16) 0.0346(16) 0.0305(14) -0.0059(12) 0.0178(12) -0.0061(12)
N2 0.0648(19) 0.0363(16) 0.0317(14) -0.0183(14) 0.0238(13) -0.0048(12)
C1 0.0393(17) 0.0247(17) 0.0273(16) -0.0015(13) 0.0101(14) -0.0024(12)
C2 0.0430(18) 0.0300(17) 0.0325(17) -0.0028(14) 0.0135(14) -0.0060(13)
C3 0.0386(18) 0.0382(19) 0.0303(16) 0.0066(14) 0.0104(13) 0.0040(14)
C4 0.049(2) 0.064(3) 0.044(2) 0.0033(19) 0.0221(17) 0.0002(18)
C5 0.041(2) 0.078(3) 0.069(3) -0.006(2) 0.0249(19) 0.012(2)
C6 0.040(2) 0.065(3) 0.073(3) -0.0169(19) 0.014(2) -0.001(2)
C7 0.042(2) 0.047(2) 0.049(2) -0.0044(17) 0.0066(16) -0.0042(17)
C8 0.0362(17) 0.0360(18) 0.0311(17) -0.0026(14) 0.0053(13) 0.0025(14)
C9 0.0476(19) 0.0300(18) 0.0261(16) -0.0022(14) 0.0147(14) 0.0023(13)
C10 0.0377(17) 0.0290(17) 0.0290(16) 0.0020(13) 0.0147(13) 0.0043(13)
C11 0.0432(19) 0.044(2) 0.0273(16) -0.0054(15) 0.0131(14) 0.0043(14)
C12 0.0416(18) 0.053(2) 0.0237(16) -0.0070(16) 0.0088(14) -0.0012(15)
C13 0.049(2) 0.049(2) 0.0385(19) -0.0163(17) 0.0123(16) -0.0106(16)
C14 0.047(2) 0.043(2) 0.0328(18) -0.0119(16) 0.0153(15) 0.0021(15)
C15 0.0394(17) 0.0320(18) 0.0299(16) 0.0012(14) 0.0144(14) 0.0025(14)
C16 0.077(3) 0.095(3) 0.032(2) -0.031(2) 0.0137(19) -0.012(2)
C17 0.050(2) 0.044(2) 0.0316(18) -0.0096(17) 0.0192(15) 0.0022(15)
C18 0.098(3) 0.061(3) 0.038(2) -0.026(2) 0.034(2) -0.0088(18)

loop_
_atom_type_symbol
_atom_type_description
_atom_type_scat_dispersion_real
_atom_type_scat_dispersion_imag
_atom_type_scat_source
C C 0.0033 0.0016 'International Tables Vol C Tables 4.2.6.8 and 6.1.1.4'
H H 0.0000 0.0000 'International Tables Vol C Tables 4.2.6.8 and 6.1.1.4'
N N 0.0061 0.0033 'International Tables Vol C Tables 4.2.6.8 and 6.1.1.4'
O O 0.0106 0.0060 'International Tables Vol C Tables 4.2.6.8 and 6.1.1.4'

loop_
_geom_angle_atom_site_label_1
_geom_angle_atom_site_label_2
_geom_angle_atom_site_label_3
_geom_angle
_geom_angle_publ_flag
C8 N1 C1 109.4(2) ?
C8 N1 H1N 125.3 ?
C1 N1 H1N 125.3 ?
C17 N2 C15 129.9(3) y
C17 N2 H2N 115.0 ?
C15 N2 H2N 115.0 ?
N1 C1 C2 108.6(3) ?
N1 C1 C9 117.2(2) ?
C2 C1 C9 134.2(3) ?
C1 C2 C3 107.3(3) ?
C1 C2 H2 126.3 ?
C3 C2 H2 126.3 ?
C8 C3 C4 118.7(3) ?
C8 C3 C2 106.9(3) ?
C4 C3 C2 134.3(3) ?
C5 C4 C3 118.5(3) ?
C5 C4 H4 120.7 ?
C3 C4 H4 120.7 ?
C4 C5 C6 121.5(3) ?
C4 C5 H5 119.2 ?
C6 C5 H5 119.2 ?
C7 C6 C5 121.6(3) ?
C7 C6 H6 119.2 ?
C5 C6 H6 119.2 ?
C6 C7 C8 117.2(3) ?
C6 C7 H7 121.4 ?
C8 C7 H7 121.4 ?
N1 C8 C7 129.9(3) ?
N1 C8 C3 107.7(3) ?
C7 C8 C3 122.4(3) ?
O1 C9 C1 116.9(3) y
O1 C9 C10 121.2(3) ?
C1 C9 C10 122.0(3) y
C11 C10 C15 118.2(3) ?
C11 C10 C9 121.1(3) ?
C15 C10 C9 120.7(3) ?
C12 C11 C10 123.2(3) ?
C12 C11 H11 118.4 ?
C10 C11 H11 118.4 ?
C11 C12 C13 116.8(3) y
C11 C12 C16 122.2(3) y
C13 C12 C16 121.0(3) ?
C14 C13 C12 121.7(3) ?
C14 C13 H13 119.2 ?
C12 C13 H13 119.2 ?
C13 C14 C15 121.3(3) ?
C13 C14 H14 119.3 ?
C15 C14 H14 119.3 ?
C14 C15 N2 122.5(3) ?
C14 C15 C10 118.6(3) ?
N2 C15 C10 118.9(3) ?
C12 C16 H16A 109.5 ?
C12 C16 H16B 109.5 ?
H16A C16 H16B 109.5 ?
C12 C16 H16C 109.5 ?
H16A C16 H16C 109.5 ?
H16B C16 H16C 109.5 ?
O2 C17 N2 123.8(3) y
O2 C17 C18 122.1(3) ?
N2 C17 C18 114.1(3) y
C17 C18 H18A 109.5 ?
C17 C18 H18B 109.5 ?
H18A C18 H18B 109.5 ?
C17 C18 H18C 109.5 ?
H18A C18 H18C 109.5 ?
H18B C18 H18C 109.5 ?

loop_
_geom_bond_atom_site_label_1
_geom_bond_atom_site_label_2
_geom_bond_distance
_geom_bond_publ_flag
O1 C9 1.235(3) y
O2 C17 1.225(4) y
N1 C8 1.369(4) ?
N1 C1 1.377(4) ?
N1 H1N 0.86 ?
N2 C17 1.355(4) y
N2 C15 1.408(4) y
N2 H2N 0.86 ?
C1 C2 1.379(4) ?
C1 C9 1.468(4) ?
C2 C3 1.420(4) ?
C2 H2 0.93 ?
C3 C8 1.408(4) ?
C3 C4 1.408(5) ?
C4 C5 1.367(5) ?
C4 H4 0.93 ?
C5 C6 1.399(5) ?
C5 H5 0.93 ?
C6 C7 1.368(5) ?
C6 H6 0.93 ?
C7 C8 1.391(4) ?
C7 H7 0.93 ?
C9 C10 1.495(4) ?
C10 C11 1.387(4) ?
C10 C15 1.418(4) ?
C11 C12 1.380(4) ?
C11 H11 0.93 ?
C12 C13 1.394(4) ?
C12 C16 1.513(4) ?
C13 C14 1.367(4) ?
C13 H13 0.93 ?
C14 C15 1.379(4) ?
C14 H14 0.93 ?
C16 H16A 0.96 ?
C16 H16B 0.96 ?
C16 H16C 0.96 ?
C17 C18 1.501(4) ?
C18 H18A 0.96 ?
C18 H18B 0.96 ?
C18 H18C 0.96 ?

loop_
_geom_hbond_atom_site_label_D
_geom_hbond_atom_site_label_H
_geom_hbond_atom_site_label_A
_geom_hbond_site_symmetry_A
_geom_hbond_distance_DH
_geom_hbond_distance_HA
_geom_hbond_distance_DA
_geom_hbond_angle_DHA
N1 H1N O2 4_545 0.86 2.14 2.954(3) 159
N2 H2N O1 . 0.86 1.94 2.641(4) 138
C2 H2 O2 7_556 0.93 2.49 3.363(4) 156
C11 H11 O1 6_556 0.93 2.53 3.397(4) 154
C14 H14 O2 . 0.93 2.29 2.901(4) 122
C16 H16A O1 6_556 0.96 2.53 3.442(5) 160

loop_
_geom_torsion_atom_site_label_1
_geom_torsion_atom_site_label_2
_geom_torsion_atom_site_label_3
_geom_torsion_atom_site_label_4
_geom_torsion
_geom_torsion_publ_flag
C8 N1 C1 C2 -0.1(3) ?
C8 N1 C1 C9 -178.5(3) ?
N1 C1 C2 C3 0.8(3) ?
C9 C1 C2 C3 178.8(3) ?
C1 C2 C3 C8 -1.2(3) ?
C1 C2 C3 C4 179.9(4) ?
C8 C3 C4 C5 0.1(5) ?
C2 C3 C4 C5 178.9(4) ?
C3 C4 C5 C6 -0.8(6) ?
C4 C5 C6 C7 0.7(6) ?
C5 C6 C7 C8 0.0(6) ?
C1 N1 C8 C7 178.9(3) ?
C1 N1 C8 C3 -0.6(3) ?
C6 C7 C8 N1 179.9(3) ?
C6 C7 C8 C3 -0.7(5) ?
C4 C3 C8 N1 -179.8(3) ?
C2 C3 C8 N1 1.1(3) ?
C4 C3 C8 C7 0.6(5) ?
C2 C3 C8 C7 -178.5(3) ?
N1 C1 C9 O1 5.3(4) ?
C2 C1 C9 O1 -172.6(3) ?
N1 C1 C9 C10 -174.9(3) ?
C2 C1 C9 C10 7.2(5) ?
O1 C9 C10 C11 -152.0(3) ?
C1 C9 C10 C11 28.2(4) ?
O1 C9 C10 C15 26.2(5) ?
C1 C9 C10 C15 -153.6(3) ?
C15 C10 C11 C12 3.4(5) ?
C9 C10 C11 C12 -178.4(3) ?
C10 C11 C12 C13 0.0(5) ?
C10 C11 C12 C16 -179.9(3) ?
C11 C12 C13 C14 -2.0(5) ?
C16 C12 C13 C14 177.9(4) ?
C12 C13 C14 C15 0.4(6) ?
C13 C14 C15 N2 -177.2(3) ?
C13 C14 C15 C10 3.0(5) ?
C17 N2 C15 C14 -11.9(5) y
C17 N2 C15 C10 167.9(3) ?
C11 C10 C15 C14 -4.8(4) ?
C9 C10 C15 C14 176.9(3) ?
C11 C10 C15 N2 175.4(3) ?
C9 C10 C15 N2 -2.8(4) ?
C15 N2 C17 O2 -3.5(6) y
C15 N2 C17 C18 175.7(3) y

loop_
_cod_related_entry_id
_cod_related_entry_database
_cod_related_entry_code
1 ChemSpider 9295015
